data_7041947
loop_
_publ_author_name
'Filipovi\'c, Nenad R'
'Elshaflu, Hana'
'Grubi\<si\'c, Sonja'
'Jovanovi\'c, Ljiljana S'
'Rodi\'c, Marko'
'Novakovi\'c, Irena'
'Male\<sevi\'c, Aleksandar'
'Djordjevi\'c, Ivana S'
'Li, Haidong'
'\<Soji\'c, Ne\<so'
'Marinkovi\'c, Aleksandar'
'Todorovi\'c, Tamara R'

_publ_section_title
;
 Co(iii) complexes of (1,3-selenazol-2-yl)hydrazones and their sulphur
 analogues.
;
_journal_issue 9
_journal_name_full 'Dalton transactions (Cambridge, England : 2003)'
_journal_page_first 2910
_journal_page_last 2924
_journal_paper_doi 10.1039/c6dt04785h
_journal_volume 46
_journal_year 2017
_chemical_compound_source synthetic
_chemical_formula_moiety 'C32 H26 Co N8 O2 Se2, B F4, O H2'
_chemical_formula_sum 'C32 H26 B Co F4 N8 O3 Se2'
_chemical_formula_weight 874.27
_chemical_melting_point ?
_chemical_name_systematic
'Bis(1-(4-(4-methoxyphenyl)-1,3-selenazol-2-yl)-2- (pyridin-2-ylmethylene)hydrazin-1-ide-cobalt(III) tetrafluoridoborate hydrate'
_space_group_IT_number 2
_symmetry_cell_setting triclinic
_symmetry_Int_Tables_number 2
_symmetry_space_group_name_Hall '-P 1'
_symmetry_space_group_name_H-M 'P -1'
_atom_sites_solution_hydrogens geom
_atom_sites_solution_primary dual
_atom_sites_solution_secondary dual
_audit_creation_date 2016-06-15T11:06:26-00:00
_audit_creation_method 'WinGX routine CIF_UPDATE'
_audit_update_record
;
2016-12-16 deposited with the CCDC.
2017-02-06 downloaded from the CCDC.
;
_cell_angle_alpha 99.814(3)
_cell_angle_beta 96.688(3)
_cell_angle_gamma 104.417(3)
_cell_formula_units_Z 2
_cell_length_a 11.1149(3)
_cell_length_b 11.9728(5)
_cell_length_c 13.9147(5)
_cell_measurement_reflns_used 7157
_cell_measurement_temperature 294(2)
_cell_measurement_theta_max 27.815
_cell_measurement_theta_min 2.663
_cell_volume 1742.49(11)
_computing_cell_refinement 'CrysAlisPro 1.171.38.41 (Rigaku OD, 2015)'
_computing_data_collection 'CrysAlisPro 1.171.38.41 (Rigaku OD, 2015)'
_computing_data_reduction 'CrysAlisPro 1.171.38.41 (Rigaku OD, 2015)'
_computing_molecular_graphics 'Mercury CSD (Macrae et al., 2008)'
_computing_publication_material 'SHELXLE (H\"ubschle et al., 2011)'
_computing_structure_refinement 'SHELXL-2014/7 (Sheldrick, 2014)'
_computing_structure_solution 'SHELXT 2014/4 (Sheldrick, 2015a)'
_diffrn_ambient_temperature 294(2)
_diffrn_detector 'CCD area detector'
_diffrn_detector_area_resol_mean 16.328
_diffrn_detector_type 'Sapphire3 (Oxford Diffraction)'
_diffrn_measured_fraction_theta_full 0.999
_diffrn_measured_fraction_theta_max 0.888
_diffrn_measurement_details
;
        List of Runs (angles in degrees, time in seconds):
  # Type    Start    End  Width  t~exp~   \w     \q     \k     \f   Frames
#--------------------------------------------------------------------------
  1  \w    -25.00  23.00   1.00   12.00    --  -18.54 -99.00  30.00   48
  2  \w    -80.00 -22.00   1.00   12.00    --  -18.54 131.00 170.00   58
  3  \w     -7.00  92.00   1.00   12.00    --   19.17  37.00  30.00   99
  4  \w    -11.00  89.00   1.00   12.00    --   19.17  77.00 120.00  100
  5  \w    -54.00  63.00   1.00   12.00    --   19.17 -19.00-180.00  117
  6  \w    -83.00 -26.00   1.00   12.00    --  -18.54 137.00 -13.00   57
  7  \w    -25.00  23.00   1.00   12.00    --  -18.54 -99.00-150.00   48
  8  \w     35.00  95.00   1.00   12.00    --   19.17 178.00  90.00   60
  9  \w     -2.00  88.00   1.00   12.00    --   19.17  57.00-120.00   90
 10  \w    -50.00  41.00   1.00   12.00    --   19.17 -57.00  90.00   91
 11  \w    -53.00  45.00   1.00   12.00    --   19.17 -37.00   0.00   98
;
_diffrn_measurement_device '\k-geometry diffractometer'
_diffrn_measurement_device_type 'Gemini S (Oxford Diffraction)'
_diffrn_measurement_method '\w scans'
_diffrn_measurement_specimen_support 'glass fiber'
_diffrn_orient_matrix_type 'CrysAlisPro convention (1999,Acta A55,543-557)'
_diffrn_orient_matrix_UB_11 0.0073716
_diffrn_orient_matrix_UB_12 0.0343845
_diffrn_orient_matrix_UB_13 -0.0367919
_diffrn_orient_matrix_UB_21 0.0227422
_diffrn_orient_matrix_UB_22 0.0520191
_diffrn_orient_matrix_UB_23 0.0374009
_diffrn_orient_matrix_UB_31 0.0624001
_diffrn_orient_matrix_UB_32 -0.0046275
_diffrn_orient_matrix_UB_33 0.0000696
_diffrn_radiation_monochromator graphite
_diffrn_radiation_probe x-ray
_diffrn_radiation_type MoK\a
_diffrn_radiation_wavelength 0.71073
_diffrn_reflns_av_R_equivalents 0.0288
_diffrn_reflns_av_unetI/netI 0.039
_diffrn_reflns_Laue_measured_fraction_full 0.999
_diffrn_reflns_Laue_measured_fraction_max 0.888
_diffrn_reflns_limit_h_max 14
_diffrn_reflns_limit_h_min -15
_diffrn_reflns_limit_k_max 16
_diffrn_reflns_limit_k_min -15
_diffrn_reflns_limit_l_max 18
_diffrn_reflns_limit_l_min -18
_diffrn_reflns_number 30249
_diffrn_reflns_point_group_measured_fraction_full 0.999
_diffrn_reflns_point_group_measured_fraction_max 0.888
_diffrn_reflns_theta_full 26.32
_diffrn_reflns_theta_max 29.114
_diffrn_reflns_theta_min 2.572
_diffrn_source 'fine focus sealed X-ray tube'
_diffrn_source_type 'Enhance (Mo) (Oxford Diffraction)'
_exptl_absorpt_coefficient_mu 2.649
_exptl_absorpt_correction_T_max 0.695
_exptl_absorpt_correction_T_min 0.361
_exptl_absorpt_correction_type analytical
_exptl_absorpt_process_details
; CrysAlisPro 1.171.38.41 (Rigaku Oxford Diffraction, 2015)
 Analytical numeric absorption correction using a multifaceted crystal
 model based on expressions derived by R.C. Clark & J.S. Reid.
        (Clark, R. C. & Reid, J. S. (1995). Acta Cryst. A51, 887-897)
 Empirical absorption correction using spherical harmonics,
 implemented in SCALE3 ABSPACK scaling algorithm.
;
_exptl_crystal_colour red
_exptl_crystal_density_diffrn 1.666
_exptl_crystal_description prism
_exptl_crystal_F_000 868
_exptl_crystal_size_max 0.678
_exptl_crystal_size_mid 0.209
_exptl_crystal_size_min 0.164
_refine_diff_density_max 0.684
_refine_diff_density_min -0.531
_refine_diff_density_rms 0.072
_refine_ls_extinction_method none
_refine_ls_goodness_of_fit_ref 1.025
_refine_ls_hydrogen_treatment constr
_refine_ls_matrix_type full
_refine_ls_number_parameters 499
_refine_ls_number_reflns 8296
_refine_ls_number_restraints 118
_refine_ls_restrained_S_all 1.122
_refine_ls_R_factor_all 0.0658
_refine_ls_R_factor_gt 0.0446
_refine_ls_shift/su_max 0.001
_refine_ls_shift/su_mean 0
_refine_ls_structure_factor_coef Fsqd
_refine_ls_weighting_details 'w=1/[\s^2^(Fo^2^)+(0.0566P)^2^+1.4045P] where P=(Fo^2^+2Fc^2^)/3'
_refine_ls_weighting_scheme calc
_refine_ls_wR_factor_gt 0.1077
_refine_ls_wR_factor_ref 0.1191
_reflns_Friedel_coverage 0
_reflns_number_gt 6244
_reflns_number_total 8296
_reflns_threshold_expression 'I > 2\s(I)'
_cod_data_source_file c6dt04785h2.cif
_cod_data_source_block 2-Se
_cod_depositor_comments
;
The following automatic conversions were performed:

'_chemical_melting_point' value 'not measured' was changed to '?' -
the value is undefined or not given.

Automatic conversion script
Id: cif_fix_values 4268 2015-11-12 08:31:59Z antanas 

 Adding full bibliography for 7041947--7041951.cif.
;
_cod_database_code 7041947
_shelx_space_group_comment
;
The symmetry employed for this shelxl refinement is uniquely defined
by the following loop, which should always be used as a source of
symmetry information in preference to the above space-group names.
        They are only intended as comments.
;
_cell_oxdiff_length_a 11.1149(3)
_cell_oxdiff_length_b 11.9728(4)
_cell_oxdiff_length_c 13.9147(5)
_cell_oxdiff_angle_alpha 99.814(3)
_cell_oxdiff_angle_beta 96.688(3)
_cell_oxdiff_angle_gamma 104.417(3)
_cell_oxdiff_volume 1742.50(10)
_cell_oxdiff_measurement_reflns_used 7157
_oxdiff_exptl_absorpt_empirical_full_min 0.938
_oxdiff_exptl_absorpt_empirical_full_max 1.055
_oxdiff_exptl_absorpt_empirical_details
;
        Empirical correction (ABSPACK) includes:
        - Absorption correction using spherical harmonics
        - Frame scaling
;
_reflns_odcompleteness_completeness 99.92
_reflns_odcompleteness_theta 26.32
_reflns_odcompleteness_iscentric 1
_shelx_shelxl_version_number 2014/7

loop_
_symmetry_equiv_pos_as_xyz
'x, y, z'
'-x, -y, -z'

loop_
_atom_site_label
_atom_site_type_symbol
_atom_site_fract_x
_atom_site_fract_y
_atom_site_fract_z
_atom_site_U_iso_or_equiv
_atom_site_adp_type
_atom_site_occupancy
_atom_site_site_symmetry_order
_atom_site_calc_flag
_atom_site_refinement_flags_posn
_atom_site_refinement_flags_adp
_atom_site_refinement_flags_occupancy
_atom_site_disorder_assembly
_atom_site_disorder_group
Se1A Se 0.32533(3) 0.42882(4) 0.21217(3) 0.07045(14) Uani 1 1 d . . . . .
Se1B Se 0.92746(3) 0.67631(3) 0.54561(2) 0.05134(11) Uani 1 1 d . . . . .
Co1 Co 0.74183(3) 0.51871(3) 0.23206(3) 0.03505(11) Uani 1 1 d . . . . .
O1A O 0.8154(3) 0.2237(3) 0.5932(2) 0.0817(9) Uani 1 1 d . . . . .
O1B O 0.4724(2) 0.9704(2) 0.21895(19) 0.0605(6) Uani 1 1 d . . . . .
N1A N 0.8832(2) 0.5962(2) 0.1748(2) 0.0450(6) Uani 1 1 d . . . . .
N1B N 0.7008(2) 0.3766(2) 0.12855(18) 0.0392(5) Uani 1 1 d . . . . .
N2A N 0.6542(2) 0.5963(2) 0.15292(19) 0.0428(6) Uani 1 1 d . . . . .
N2B N 0.8364(2) 0.4353(2) 0.29790(18) 0.0377(5) Uani 1 1 d . . . . .
N3A N 0.5279(3) 0.5741(3) 0.1470(2) 0.0506(7) Uani 1 1 d . . . . .
N3B N 0.9057(2) 0.4862(2) 0.38739(18) 0.0423(6) Uani 1 1 d . . . . .
N4A N 0.5749(2) 0.4642(2) 0.26599(19) 0.0410(6) Uani 1 1 d . . . . .
N4B N 0.8023(2) 0.6304(2) 0.35830(18) 0.0387(5) Uani 1 1 d . . . . .
C1A C 0.8488(3) 0.6601(3) 0.1093(3) 0.0538(8) Uani 1 1 d . . . . .
C1B C 0.7542(3) 0.2939(3) 0.1560(2) 0.0406(7) Uani 1 1 d . . . . .
C2A C 0.9358(5) 0.7188(5) 0.0589(4) 0.0844(14) Uani 1 1 d . . . . .
H2A H 0.9112 0.7599 0.0126 0.101 Uiso 1 1 calc R U . . .
C2B C 0.7265(3) 0.1817(3) 0.0964(3) 0.0512(8) Uani 1 1 d . . . . .
H2B H 0.7645 0.1259 0.1151 0.061 Uiso 1 1 calc R U . . .
C3A C 1.0581(5) 0.7159(6) 0.0776(5) 0.1057(19) Uani 1 1 d . . . . .
H3A H 1.1177 0.7564 0.045 0.127 Uiso 1 1 calc R U . . .
C3B C 0.6425(4) 0.1543(3) 0.0095(3) 0.0584(9) Uani 1 1 d . . . . .
H3B H 0.62 0.0788 -0.0297 0.07 Uiso 1 1 calc R U . . .
C4A C 1.0934(4) 0.6533(5) 0.1446(4) 0.0915(16) Uani 1 1 d . . . . .
H4A H 1.1764 0.6503 0.1575 0.11 Uiso 1 1 calc R U . . .
C4B C 0.5918(4) 0.2402(3) -0.0187(3) 0.0589(9) Uani 1 1 d . . . . .
H4B H 0.5371 0.2238 -0.0784 0.071 Uiso 1 1 calc R U . . .
C5A C 1.0034(3) 0.5951(4) 0.1921(3) 0.0630(10) Uani 1 1 d . . . . .
H5A H 1.0272 0.5534 0.2382 0.076 Uiso 1 1 calc R U . . .
C5B C 0.6226(3) 0.3495(3) 0.0415(2) 0.0496(8) Uani 1 1 d . . . . .
H5B H 0.5883 0.4069 0.0217 0.059 Uiso 1 1 calc R U . . .
C6A C 0.7173(4) 0.6556(3) 0.0975(3) 0.0533(8) Uani 1 1 d . . . . .
H6A H 0.6807 0.6926 0.0532 0.064 Uiso 1 1 calc R U . . .
C6B C 0.8355(3) 0.3317(3) 0.2501(2) 0.0440(7) Uani 1 1 d . . . . .
H6B H 0.8834 0.2862 0.2749 0.053 Uiso 1 1 calc R U . . .
C7A C 0.4938(3) 0.5007(3) 0.2081(2) 0.0459(7) Uani 1 1 d . . . . .
C7B C 0.8769(3) 0.5878(3) 0.4165(2) 0.0401(7) Uani 1 1 d . . . . .
C8A C 0.3914(4) 0.3530(4) 0.3038(3) 0.0671(11) Uani 1 1 d . . . . .
H8A H 0.3421 0.2999 0.3348 0.081 Uiso 1 1 calc R U . . .
C8B C 0.8286(3) 0.7698(3) 0.5029(3) 0.0536(8) Uani 1 1 d . . . . .
H8B H 0.8176 0.8356 0.5434 0.064 Uiso 1 1 calc R U . . .
C9A C 0.5180(3) 0.3836(3) 0.3200(2) 0.0472(7) Uani 1 1 d . . . . .
C9B C 0.7752(3) 0.7313(3) 0.4074(2) 0.0426(7) Uani 1 1 d . . . . .
C10A C 0.5953(3) 0.3401(3) 0.3908(2) 0.0449(7) Uani 1 1 d . . . . .
C10B C 0.6928(3) 0.7899(3) 0.3555(2) 0.0406(7) Uani 1 1 d . . . . .
C11A C 0.6510(3) 0.4080(3) 0.4839(3) 0.0522(8) Uani 1 1 d . . . . .
H11A H 0.6395 0.4825 0.5026 0.063 Uiso 1 1 calc R U . . .
C11B C 0.7346(3) 0.8580(3) 0.2889(3) 0.0483(8) Uani 1 1 d . . . . .
H11B H 0.815 0.8646 0.2738 0.058 Uiso 1 1 calc R U . . .
C12A C 0.7228(4) 0.3662(3) 0.5485(3) 0.0588(9) Uani 1 1 d . . . . .
H12A H 0.759 0.4128 0.6108 0.071 Uiso 1 1 calc R U . . .
C12B C 0.6583(3) 0.9167(3) 0.2445(3) 0.0514(8) Uani 1 1 d . . . . .
H12B H 0.6875 0.9618 0.1995 0.062 Uiso 1 1 calc R U . . .
C13A C 0.7422(4) 0.2567(3) 0.5230(3) 0.0581(9) Uani 1 1 d . . . . .
C13B C 0.5397(3) 0.9083(3) 0.2667(2) 0.0456(7) Uani 1 1 d . . . . .
C14A C 0.6872(4) 0.1882(3) 0.4312(3) 0.0687(11) Uani 1 1 d . . . . .
H14A H 0.6986 0.1136 0.413 0.082 Uiso 1 1 calc R U . . .
C14B C 0.4967(3) 0.8414(4) 0.3333(3) 0.0594(9) Uani 1 1 d . . . . .
H14B H 0.4165 0.8356 0.3487 0.071 Uiso 1 1 calc R U . . .
C15A C 0.6152(4) 0.2298(3) 0.3663(3) 0.0602(9) Uani 1 1 d . . . . .
H15A H 0.5788 0.1826 0.3044 0.072 Uiso 1 1 calc R U . . .
C15B C 0.5733(3) 0.7829(3) 0.3770(3) 0.0579(9) Uani 1 1 d . . . . .
H15B H 0.5437 0.7377 0.4219 0.07 Uiso 1 1 calc R U . . .
C16A C 0.8426(6) 0.1129(5) 0.5672(5) 0.110(2) Uani 1 1 d . . . . .
H16A H 0.7655 0.0505 0.552 0.165 Uiso 1 1 calc R U . . .
H16B H 0.8964 0.1014 0.6216 0.165 Uiso 1 1 calc R U . . .
H16C H 0.8842 0.1122 0.5104 0.165 Uiso 1 1 calc R U . . .
C16B C 0.3557(4) 0.9766(5) 0.2481(4) 0.0883(15) Uani 1 1 d . . . . .
H16D H 0.3192 1.0238 0.2105 0.132 Uiso 1 1 calc R U . . .
H16E H 0.3693 1.0116 0.3172 0.132 Uiso 1 1 calc R U . . .
H16F H 0.2995 0.8986 0.2361 0.132 Uiso 1 1 calc R U . . .
F1A F 0.8591(6) 0.9045(10) 0.7366(6) 0.196(4) Uani 0.650(8) 1 d D U P A 1
F2A F 1.0462(5) 0.8928(5) 0.7372(5) 0.120(2) Uani 0.650(8) 1 d D U P A 1
F3A F 1.0037(12) 0.9867(9) 0.8677(7) 0.277(6) Uani 0.650(8) 1 d D U P A 1
F4A F 0.9340(11) 0.8015(8) 0.8257(9) 0.222(5) Uani 0.650(8) 1 d D U P A 1
F1B F 0.8738(11) 0.9177(14) 0.8482(10) 0.184(6) Uani 0.350(8) 1 d D U P A 2
F2B F 1.0664(8) 0.9507(11) 0.8497(10) 0.160(6) Uani 0.350(8) 1 d D U P A 2
F3B F 0.9258(14) 0.7859(6) 0.7612(11) 0.165(6) Uani 0.350(8) 1 d D U P A 2
F4B F 0.9448(14) 0.9630(13) 0.7268(10) 0.218(7) Uani 0.350(8) 1 d D U P A 2
B1 B 0.9586(4) 0.8995(5) 0.7927(3) 0.0961(17) Uani 1 1 d D U . . .
O2 O 0.7617(7) 0.9060(6) 0.9903(5) 0.192(3) Uani 1 1 d . . . . .

loop_
_atom_site_aniso_label
_atom_site_aniso_U_11
_atom_site_aniso_U_22
_atom_site_aniso_U_33
_atom_site_aniso_U_23
_atom_site_aniso_U_13
_atom_site_aniso_U_12
Se1A 0.03623(19) 0.0978(3) 0.0729(3) 0.0091(2) 0.00081(17) 0.01992(19)
Se1B 0.0579(2) 0.0552(2) 0.03663(18) 0.00341(15) -0.01077(15) 0.02024(16)
Co1 0.0345(2) 0.0401(2) 0.0308(2) 0.01013(16) -0.00204(15) 0.01228(16)
O1A 0.089(2) 0.086(2) 0.080(2) 0.0406(17) 0.0073(17) 0.0298(17)
O1B 0.0666(16) 0.0599(15) 0.0593(15) 0.0107(12) -0.0058(12) 0.0339(13)
N1A 0.0429(14) 0.0504(15) 0.0410(15) 0.0147(12) 0.0050(11) 0.0091(11)
N1B 0.0401(13) 0.0455(14) 0.0324(13) 0.0092(11) -0.0017(10) 0.0154(11)
N2A 0.0478(14) 0.0472(15) 0.0345(13) 0.0096(11) -0.0030(11) 0.0189(12)
N2B 0.0373(12) 0.0423(14) 0.0340(13) 0.0111(11) -0.0016(10) 0.0131(10)
N3A 0.0476(15) 0.0618(18) 0.0460(16) 0.0117(14) -0.0044(12) 0.0270(13)
N3B 0.0438(13) 0.0487(15) 0.0328(13) 0.0068(11) -0.0072(11) 0.0170(11)
N4A 0.0364(12) 0.0462(14) 0.0377(14) 0.0051(11) -0.0013(10) 0.0124(11)
N4B 0.0386(13) 0.0420(14) 0.0333(13) 0.0074(11) -0.0027(10) 0.0111(10)
C1A 0.059(2) 0.058(2) 0.0451(19) 0.0209(16) 0.0062(16) 0.0114(16)
C1B 0.0416(15) 0.0440(17) 0.0374(16) 0.0110(13) 0.0030(13) 0.0138(13)
C2A 0.085(3) 0.096(3) 0.076(3) 0.051(3) 0.013(2) 0.010(3)
C2B 0.060(2) 0.0470(19) 0.0479(19) 0.0103(15) 0.0011(16) 0.0204(15)
C3A 0.073(3) 0.140(5) 0.110(4) 0.071(4) 0.031(3) 0.001(3)
C3B 0.067(2) 0.048(2) 0.052(2) -0.0026(16) -0.0034(18) 0.0169(17)
C4A 0.051(2) 0.131(5) 0.096(4) 0.050(3) 0.020(2) 0.011(3)
C4B 0.062(2) 0.067(2) 0.0412(19) -0.0026(17) -0.0142(16) 0.0240(18)
C5A 0.0456(19) 0.085(3) 0.060(2) 0.027(2) 0.0075(17) 0.0131(18)
C5B 0.0510(18) 0.058(2) 0.0387(17) 0.0055(15) -0.0062(14) 0.0216(15)
C6A 0.069(2) 0.054(2) 0.0419(18) 0.0200(16) 0.0015(16) 0.0231(17)
C6B 0.0465(17) 0.0483(18) 0.0403(17) 0.0125(14) -0.0031(14) 0.0216(14)
C7A 0.0376(15) 0.0553(19) 0.0420(17) 0.0013(15) -0.0034(13) 0.0179(14)
C7B 0.0382(15) 0.0483(17) 0.0307(15) 0.0065(13) -0.0046(12) 0.0119(13)
C8A 0.051(2) 0.078(3) 0.069(3) 0.019(2) 0.0140(19) 0.0054(19)
C8B 0.063(2) 0.051(2) 0.0462(19) 0.0052(15) -0.0058(16) 0.0236(16)
C9A 0.0450(17) 0.0493(19) 0.0413(18) 0.0042(14) 0.0059(14) 0.0060(14)
C9B 0.0408(16) 0.0463(17) 0.0407(17) 0.0113(14) 0.0019(13) 0.0123(13)
C10A 0.0472(17) 0.0425(17) 0.0411(17) 0.0102(14) 0.0094(14) 0.0035(13)
C10B 0.0421(16) 0.0382(16) 0.0395(16) 0.0064(13) 0.0002(13) 0.0114(12)
C11A 0.061(2) 0.0449(18) 0.0459(19) 0.0037(15) 0.0066(16) 0.0105(15)
C11B 0.0435(17) 0.0521(19) 0.055(2) 0.0185(16) 0.0107(15) 0.0167(14)
C12A 0.065(2) 0.062(2) 0.0416(19) 0.0071(17) 0.0023(17) 0.0077(18)
C12B 0.060(2) 0.0481(19) 0.051(2) 0.0193(16) 0.0103(16) 0.0181(16)
C13A 0.061(2) 0.058(2) 0.060(2) 0.0256(19) 0.0133(18) 0.0135(17)
C13B 0.0532(18) 0.0398(17) 0.0419(17) 0.0027(13) -0.0040(14) 0.0188(14)
C14A 0.095(3) 0.045(2) 0.066(3) 0.0166(19) 0.014(2) 0.016(2)
C14B 0.0439(18) 0.075(3) 0.069(2) 0.026(2) 0.0136(17) 0.0239(17)
C15A 0.080(3) 0.0435(19) 0.048(2) 0.0040(16) 0.0063(19) 0.0079(17)
C15B 0.0494(19) 0.068(2) 0.065(2) 0.0320(19) 0.0150(17) 0.0180(17)
C16A 0.113(4) 0.109(4) 0.147(6) 0.078(4) 0.038(4) 0.059(4)
C16B 0.065(3) 0.095(3) 0.117(4) 0.030(3) 0.001(3) 0.044(2)
F1A 0.102(5) 0.309(11) 0.184(7) 0.017(7) 0.000(5) 0.100(6)
F2A 0.107(4) 0.106(4) 0.167(6) 0.044(4) 0.055(4) 0.041(3)
F3A 0.294(14) 0.258(9) 0.197(8) -0.110(7) -0.014(8) 0.060(9)
F4A 0.227(10) 0.246(8) 0.250(11) 0.134(8) 0.132(9) 0.069(7)
F1B 0.125(8) 0.276(15) 0.187(11) 0.057(9) 0.049(8) 0.103(9)
F2B 0.087(5) 0.181(10) 0.191(11) -0.028(8) -0.039(6) 0.072(6)
F3B 0.157(11) 0.167(7) 0.147(12) -0.015(6) 0.038(9) 0.027(6)
F4B 0.129(11) 0.292(14) 0.224(12) 0.130(11) -0.024(9) 0.016(10)
B1 0.068(3) 0.129(5) 0.087(4) 0.006(3) 0.002(3) 0.036(3)
O2 0.248(7) 0.181(5) 0.200(6) 0.058(5) 0.066(5) 0.129(5)

loop_
_atom_type_symbol
_atom_type_description
_atom_type_scat_dispersion_real
_atom_type_scat_dispersion_imag
_atom_type_scat_source
C C 0.0033 0.0016 'International Tables Vol C Tables 4.2.6.8 and 6.1.1.4'
H H 0 0 'International Tables Vol C Tables 4.2.6.8 and 6.1.1.4'
B B 0.0013 0.0007 'International Tables Vol C Tables 4.2.6.8 and 6.1.1.4'
N N 0.0061 0.0033 'International Tables Vol C Tables 4.2.6.8 and 6.1.1.4'
O O 0.0106 0.006 'International Tables Vol C Tables 4.2.6.8 and 6.1.1.4'
F F 0.0171 0.0103 'International Tables Vol C Tables 4.2.6.8 and 6.1.1.4'
Co Co 0.3494 0.9721 'International Tables Vol C Tables 4.2.6.8 and 6.1.1.4'
Se Se -0.0929 2.2259 'International Tables Vol C Tables 4.2.6.8 and 6.1.1.4'

loop_
_exptl_crystal_face_index_h
_exptl_crystal_face_index_k
_exptl_crystal_face_index_l
_exptl_crystal_face_perp_dist
0 0 -1 0.084
0 0 1 0.098
0 -1 0 0.0756
-1 0 1 0.2577
5 1 0 0.2891
5 -4 -1 0.2947
-3 4 -5 0.2176
5 -4 3 0.2834
-4 1 -5 0.2598
0 16 -1 0.0838
-1 16 1 0.0842
0 -5 19 0.1098

loop_
_geom_angle_atom_site_label_1
_geom_angle_atom_site_label_2
_geom_angle_atom_site_label_3
_geom_angle
C7A Se1A C8A 84.78(16)
C7B Se1B C8B 84.55(14)
N2B Co1 N2A 173.43(11)
N2B Co1 N1A 93.23(11)
N2A Co1 N1A 82.47(11)
N2B Co1 N4A 103.15(11)
N2A Co1 N4A 81.10(11)
N1A Co1 N4A 163.56(11)
N2B Co1 N1B 82.55(10)
N2A Co1 N1B 92.64(11)
N1A Co1 N1B 92.38(11)
N4A Co1 N1B 88.39(10)
N2B Co1 N4B 80.59(10)
N2A Co1 N4B 104.44(11)
N1A Co1 N4B 92.08(11)
N4A Co1 N4B 92.00(10)
N1B Co1 N4B 162.77(10)
C13A O1A C16A 117.7(4)
C13B O1B C16B 117.6(3)
C5A N1A C1A 118.8(3)
C5A N1A Co1 129.0(2)
C1A N1A Co1 112.2(2)
C5B N1B C1B 118.9(3)
C5B N1B Co1 128.9(2)
C1B N1B Co1 111.96(19)
C6A N2A N3A 123.4(3)
C6A N2A Co1 116.8(2)
N3A N2A Co1 119.2(2)
C6B N2B N3B 123.3(2)
C6B N2B Co1 116.8(2)
N3B N2B Co1 119.81(19)
C7A N3A N2A 106.8(2)
N2B N3B C7B 106.9(2)
C7A N4A C9A 114.4(3)
C7A N4A Co1 108.1(2)
C9A N4A Co1 136.3(2)
C7B N4B C9B 113.4(2)
C7B N4B Co1 108.8(2)
C9B N4B Co1 137.1(2)
N1A C1A C2A 120.7(4)
N1A C1A C6A 113.7(3)
C2A C1A C6A 125.5(4)
N1B C1B C2B 120.9(3)
N1B C1B C6B 114.4(3)
C2B C1B C6B 124.7(3)
C3A C2A C1A 119.3(4)
C3A C2A H2A 120.3
C1A C2A H2A 120.3
C3B C2B C1B 119.2(3)
C3B C2B H2B 120.4
C1B C2B H2B 120.4
C2A C3A C4A 120.1(4)
C2A C3A H3A 120
C4A C3A H3A 120
C2B C3B C4B 119.2(3)
C2B C3B H3B 120.4
C4B C3B H3B 120.4
C3A C4A C5A 118.6(4)
C3A C4A H4A 120.7
C5A C4A H4A 120.7
C5B C4B C3B 119.6(3)
C5B C4B H4B 120.2
C3B C4B H4B 120.2
N1A C5A C4A 122.4(4)
N1A C5A H5A 118.8
C4A C5A H5A 118.8
N1B C5B C4B 122.1(3)
N1B C5B H5B 119
C4B C5B H5B 119
N2A C6A C1A 114.7(3)
N2A C6A H6A 122.7
C1A C6A H6A 122.7
N2B C6B C1B 114.1(3)
N2B C6B H6B 122.9
C1B C6B H6B 122.9
N4A C7A N3A 124.3(3)
N4A C7A Se1A 113.1(3)
N3A C7A Se1A 122.4(2)
N4B C7B N3B 123.4(3)
N4B C7B Se1B 113.9(2)
N3B C7B Se1B 122.5(2)
C9A C8A Se1A 112.6(3)
C9A C8A H8A 123.7
Se1A C8A H8A 123.7
C9B C8B Se1B 112.5(3)
C9B C8B H8B 123.8
Se1B C8B H8B 123.8
C8A C9A N4A 115.0(3)
C8A C9A C10A 124.3(3)
N4A C9A C10A 120.6(3)
C8B C9B N4B 115.7(3)
C8B C9B C10B 123.2(3)
N4B C9B C10B 121.1(3)
C15A C10A C11A 117.5(3)
C15A C10A C9A 121.1(3)
C11A C10A C9A 121.4(3)
C15B C10B C11B 118.1(3)
C15B C10B C9B 120.2(3)
C11B C10B C9B 121.6(3)
C12A C11A C10A 120.6(3)
C12A C11A H11A 119.7
C10A C11A H11A 119.7
C10B C11B C12B 120.9(3)
C10B C11B H11B 119.6
C12B C11B H11B 119.6
C11A C12A C13A 121.2(3)
C11A C12A H12A 119.4
C13A C12A H12A 119.4
C13B C12B C11B 120.1(3)
C13B C12B H12B 119.9
C11B C12B H12B 119.9
O1A C13A C14A 124.8(4)
O1A C13A C12A 116.4(4)
C14A C13A C12A 118.9(4)
C12B C13B O1B 115.3(3)
C12B C13B C14B 119.9(3)
O1B C13B C14B 124.8(3)
C15A C14A C13A 120.1(4)
C15A C14A H14A 120
C13A C14A H14A 120
C13B C14B C15B 119.6(3)
C13B C14B H14B 120.2
C15B C14B H14B 120.2
C14A C15A C10A 121.8(4)
C14A C15A H15A 119.1
C10A C15A H15A 119.1
C14B C15B C10B 121.5(3)
C14B C15B H15B 119.3
C10B C15B H15B 119.3
O1A C16A H16A 109.5
O1A C16A H16B 109.5
H16A C16A H16B 109.5
O1A C16A H16C 109.5
H16A C16A H16C 109.5
H16B C16A H16C 109.5
O1B C16B H16D 109.5
O1B C16B H16E 109.5
H16D C16B H16E 109.5
O1B C16B H16F 109.5
H16D C16B H16F 109.5
H16E C16B H16F 109.5
F3A B1 F1A 115.4(7)
F2B B1 F3B 119.5(8)
F2B B1 F4B 107.6(8)
F3B B1 F4B 116.7(8)
F3A B1 F4A 108.3(7)
F1A B1 F4A 109.6(7)
F3A B1 F2A 109.3(7)
F1A B1 F2A 108.0(5)
F4A B1 F2A 105.8(5)
F2B B1 F1B 104.7(7)
F3B B1 F1B 103.8(8)
F4B B1 F1B 102.2(8)

loop_
_geom_bond_atom_site_label_1
_geom_bond_atom_site_label_2
_geom_bond_distance
Se1A C7A 1.868(3)
Se1A C8A 1.870(4)
Se1B C7B 1.867(3)
Se1B C8B 1.871(3)
Co1 N2B 1.885(2)
Co1 N2A 1.890(2)
Co1 N1A 1.945(3)
Co1 N4A 1.949(3)
Co1 N1B 1.950(3)
Co1 N4B 1.950(2)
O1A C13A 1.370(5)
O1A C16A 1.430(6)
O1B C13B 1.373(4)
O1B C16B 1.419(5)
N1A C5A 1.333(4)
N1A C1A 1.365(4)
N1B C5B 1.345(4)
N1B C1B 1.360(4)
N2A C6A 1.286(4)
N2A N3A 1.353(4)
N2B C6B 1.301(4)
N2B N3B 1.341(3)
N3A C7A 1.343(4)
N3B C7B 1.342(4)
N4A C7A 1.341(4)
N4A C9A 1.396(4)
N4B C7B 1.341(4)
N4B C9B 1.401(4)
C1A C2A 1.381(5)
C1A C6A 1.439(5)
C1B C2B 1.394(5)
C1B C6B 1.434(4)
C2A C3A 1.365(7)
C2A H2A 0.93
C2B C3B 1.375(5)
C2B H2B 0.93
C3A C4A 1.372(7)
C3A H3A 0.93
C3B C4B 1.380(5)
C3B H3B 0.93
C4A C5A 1.374(6)
C4A H4A 0.93
C4B C5B 1.367(5)
C4B H4B 0.93
C5A H5A 0.93
C5B H5B 0.93
C6A H6A 0.93
C6B H6B 0.93
C8A C9A 1.345(5)
C8A H8A 0.93
C8B C9B 1.343(5)
C8B H8B 0.93
C9A C10A 1.476(5)
C9B C10B 1.481(4)
C10A C15A 1.385(5)
C10A C11A 1.388(5)
C10B C15B 1.381(5)
C10B C11B 1.381(4)
C11A C12A 1.371(5)
C11A H11A 0.93
C11B C12B 1.385(5)
C11B H11B 0.93
C12A C13A 1.376(5)
C12A H12A 0.93
C12B C13B 1.372(5)
C12B H12B 0.93
C13A C14A 1.374(6)
C13B C14B 1.376(5)
C14A C15A 1.373(6)
C14A H14A 0.93
C14B C15B 1.381(5)
C14B H14B 0.93
C15A H15A 0.93
C15B H15B 0.93
C16A H16A 0.96
C16A H16B 0.96
C16A H16C 0.96
C16B H16D 0.96
C16B H16E 0.96
C16B H16F 0.96
F1A B1 1.297(4)
F2A B1 1.321(4)
F3A B1 1.294(4)
F4A B1 1.310(4)
F1B B1 1.322(4)
F2B B1 1.299(4)
F3B B1 1.300(4)
F4B B1 1.306(5)

loop_
_geom_torsion_atom_site_label_1
_geom_torsion_atom_site_label_2
_geom_torsion_atom_site_label_3
_geom_torsion_atom_site_label_4
_geom_torsion
N1A Co1 N2A C6A 3.1(3)
N4A Co1 N2A C6A -176.9(3)
N1B Co1 N2A C6A -89.0(3)
N4B Co1 N2A C6A 93.3(3)
N1A Co1 N2A N3A 174.1(2)
N4A Co1 N2A N3A -5.9(2)
N1B Co1 N2A N3A 82.1(2)
N4B Co1 N2A N3A -95.6(2)
N1A Co1 N2B C6B -90.7(2)
N4A Co1 N2B C6B 87.9(2)
N1B Co1 N2B C6B 1.3(2)
N4B Co1 N2B C6B 177.7(2)
N1A Co1 N2B N3B 85.7(2)
N4A Co1 N2B N3B -95.7(2)
N1B Co1 N2B N3B 177.7(2)
N4B Co1 N2B N3B -5.8(2)
C6A N2A N3A C7A 173.8(3)
Co1 N2A N3A C7A 3.4(3)
C6B N2B N3B C7B -175.9(3)
Co1 N2B N3B C7B 7.9(3)
C5A N1A C1A C2A 2.6(6)
Co1 N1A C1A C2A -178.2(3)
C5A N1A C1A C6A -179.3(3)
Co1 N1A C1A C6A -0.1(4)
C5B N1B C1B C2B -1.5(5)
Co1 N1B C1B C2B 173.7(3)
C5B N1B C1B C6B -179.7(3)
Co1 N1B C1B C6B -4.5(3)
N1A C1A C2A C3A -2.3(7)
C6A C1A C2A C3A 179.8(5)
N1B C1B C2B C3B -1.0(5)
C6B C1B C2B C3B 177.0(3)
C1A C2A C3A C4A 1.3(9)
C1B C2B C3B C4B 2.9(6)
C2A C3A C4A C5A -0.5(10)
C2B C3B C4B C5B -2.2(6)
C1A N1A C5A C4A -1.8(6)
Co1 N1A C5A C4A 179.1(4)
C3A C4A C5A N1A 0.8(8)
C1B N1B C5B C4B 2.2(5)
Co1 N1B C5B C4B -172.1(3)
C3B C4B C5B N1B -0.3(6)
N3A N2A C6A C1A -174.6(3)
Co1 N2A C6A C1A -3.9(4)
N1A C1A C6A N2A 2.6(5)
C2A C1A C6A N2A -179.4(4)
N3B N2B C6B C1B 179.6(3)
Co1 N2B C6B C1B -4.1(4)
N1B C1B C6B N2B 5.7(4)
C2B C1B C6B N2B -172.5(3)
C9A N4A C7A N3A -177.1(3)
Co1 N4A C7A N3A -7.4(4)
C9A N4A C7A Se1A -2.1(3)
Co1 N4A C7A Se1A 167.59(14)
N2A N3A C7A N4A 3.1(4)
N2A N3A C7A Se1A -171.5(2)
C8A Se1A C7A N4A 1.6(3)
C8A Se1A C7A N3A 176.7(3)
C9B N4B C7B N3B 173.9(3)
Co1 N4B C7B N3B 2.1(4)
C9B N4B C7B Se1B -1.4(3)
Co1 N4B C7B Se1B -173.21(13)
N2B N3B C7B N4B -6.3(4)
N2B N3B C7B Se1B 168.6(2)
C8B Se1B C7B N4B 1.2(2)
C8B Se1B C7B N3B -174.2(3)
C7A Se1A C8A C9A -0.7(3)
C7B Se1B C8B C9B -0.8(3)
Se1A C8A C9A N4A -0.3(4)
Se1A C8A C9A C10A 178.2(3)
C7A N4A C9A C8A 1.6(4)
Co1 N4A C9A C8A -164.2(3)
C7A N4A C9A C10A -176.9(3)
Co1 N4A C9A C10A 17.3(5)
Se1B C8B C9B N4B 0.2(4)
Se1B C8B C9B C10B -179.8(2)
C7B N4B C9B C8B 0.8(4)
Co1 N4B C9B C8B 169.4(3)
C7B N4B C9B C10B -179.2(3)
Co1 N4B C9B C10B -10.6(5)
C8A C9A C10A C15A 80.1(5)
N4A C9A C10A C15A -101.6(4)
C8A C9A C10A C11A -100.1(4)
N4A C9A C10A C11A 78.3(4)
C8B C9B C10B C15B -71.4(5)
N4B C9B C10B C15B 108.6(4)
C8B C9B C10B C11B 104.9(4)
N4B C9B C10B C11B -75.1(4)
C15A C10A C11A C12A 0.0(5)
C9A C10A C11A C12A -179.8(3)
C15B C10B C11B C12B -0.5(5)
C9B C10B C11B C12B -176.9(3)
C10A C11A C12A C13A 0.4(6)
C10B C11B C12B C13B 0.4(5)
C16A O1A C13A C14A 3.8(6)
C16A O1A C13A C12A -176.9(4)
C11A C12A C13A O1A -180.0(3)
C11A C12A C13A C14A -0.7(6)
C11B C12B C13B O1B 179.7(3)
C11B C12B C13B C14B -0.1(5)
C16B O1B C13B C12B -172.5(4)
C16B O1B C13B C14B 7.3(5)
O1A C13A C14A C15A 179.9(4)
C12A C13A C14A C15A 0.7(6)
C12B C13B C14B C15B -0.2(6)
O1B C13B C14B C15B -179.9(3)
C13A C14A C15A C10A -0.3(6)
C11A C10A C15A C14A 0.0(6)
C9A C10A C15A C14A 179.8(3)
C13B C14B C15B C10B 0.0(6)
C11B C10B C15B C14B 0.3(6)
C9B C10B C15B C14B 176.8(3)
